data_7205263
loop_
_publ_author_name
'Chen, Yang'
'Yang, Zhou'
'Guo, Cheng-Xin'
'Ni, Chun-Yan'
'Li, Hong-Xi'
'Ren, Zhi-Gang'
'Lang, Jian-Ping'

_publ_section_title
;
 Using alcohols as alkylation reagents for 4-cyanopyridinium and
 N,N&#x2032;-dialkyl-4,4&#x2032;-bipyridinium and their one-dimensional
 iodoplumbates
;
_journal_issue 1
_journal_name_full CrystEngComm
_journal_page_first 243
_journal_paper_doi 10.1039/c0ce00309c
_journal_volume 13
_journal_year 2011
_chemical_formula_moiety 'I6 Pb2, 3(C9 H11 N2), I3 Pb'
_chemical_formula_sum 'C27 H33 I9 N6 Pb3'
_chemical_formula_weight 2205.29
_chemical_name_systematic
;
?
;
_space_group_IT_number 147
_symmetry_cell_setting trigonal
_symmetry_space_group_name_Hall '-P 3'
_symmetry_space_group_name_H-M 'P -3'
_atom_sites_solution_hydrogens geom
_atom_sites_solution_primary direct
_atom_sites_solution_secondary difmap
_cell_angle_alpha 90.00
_cell_angle_beta 90.00
_cell_angle_gamma 120.00
_cell_formula_units_Z 2
_cell_length_a 19.208(3)
_cell_length_b 19.208(3)
_cell_length_c 7.8129(16)
_cell_measurement_reflns_used 4826
_cell_measurement_temperature 223(2)
_cell_measurement_theta_max 27.4739
_cell_measurement_theta_min 3.2402
_cell_volume 2496.4(8)
_computing_cell_refinement 'CrystalClear, Ver. 1.30 (Rigaku/MSC, 2001)'
_computing_data_collection 'CrystalClear, Ver. 1.30 (Rigaku/MSC, 2001)'
_computing_data_reduction 'CrystalStructure, Ver. 3.60 (Rigaku/MSC, 2004)'
_computing_molecular_graphics 'ORTEPII (Johnson, 1976)'
_computing_publication_material SHELXL97
_computing_structure_refinement 'SHELXL-97 (Sheldrick, 1997)'
_computing_structure_solution 'SHELXS-97 (Sheldrick, 1990)'
_diffrn_ambient_temperature 223(2)
_diffrn_measured_fraction_theta_full 0.997
_diffrn_measured_fraction_theta_max 0.997
_diffrn_measurement_device_type 'Rigaku MercuryCCD area detector'
_diffrn_measurement_method \w
_diffrn_radiation_monochromator graphite
_diffrn_radiation_source 'fine-focus sealed tube'
_diffrn_radiation_type MoK\a
_diffrn_radiation_wavelength 0.71073
_diffrn_reflns_av_R_equivalents 0.0590
_diffrn_reflns_av_sigmaI/netI 0.0783
_diffrn_reflns_limit_h_max 24
_diffrn_reflns_limit_h_min -17
_diffrn_reflns_limit_k_max 24
_diffrn_reflns_limit_k_min -24
_diffrn_reflns_limit_l_max 6
_diffrn_reflns_limit_l_min -10
_diffrn_reflns_number 12015
_diffrn_reflns_theta_full 27.47
_diffrn_reflns_theta_max 27.47
_diffrn_reflns_theta_min 3.24
_diffrn_standards_decay_% 0
_diffrn_standards_interval_count 0
_diffrn_standards_interval_time 0
_diffrn_standards_number 0
_exptl_absorpt_coefficient_mu 15.680
_exptl_absorpt_correction_T_max 0.3031
_exptl_absorpt_correction_T_min 0.2548
_exptl_absorpt_correction_type multi-scan
_exptl_absorpt_process_details 'Jacobson, R. (1998) Private communication to Rigaku Company, Tokyo, Japan.'
_exptl_crystal_colour Yellow
_exptl_crystal_density_diffrn 2.934
_exptl_crystal_density_method 'not measured'
_exptl_crystal_description Prism
_exptl_crystal_F_000 1920
_exptl_crystal_size_max 0.12
_exptl_crystal_size_mid 0.10
_exptl_crystal_size_min 0.10
_refine_diff_density_max 2.803
_refine_diff_density_min -2.054
_refine_diff_density_rms 0.233
_refine_ls_extinction_coef 0.00110(4)
_refine_ls_extinction_expression Fc^*^=kFc[1+0.001xFc^2^\l^3^/sin(2\q)]^-1/4^
_refine_ls_extinction_method SHELXL
_refine_ls_goodness_of_fit_ref 0.933
_refine_ls_hydrogen_treatment constr
_refine_ls_matrix_type full
_refine_ls_number_parameters 140
_refine_ls_number_reflns 3804
_refine_ls_number_restraints 0
_refine_ls_restrained_S_all 0.933
_refine_ls_R_factor_all 0.0635
_refine_ls_R_factor_gt 0.0403
_refine_ls_shift/su_max 0.001
_refine_ls_shift/su_mean 0.000
_refine_ls_structure_factor_coef Fsqd
_refine_ls_weighting_details 'calc w=1/[\s^2^(Fo^2^)+(0.0182P)^2^+0.0000P] where P=(Fo^2^+2Fc^2^)/3'
_refine_ls_weighting_scheme calc
_refine_ls_wR_factor_gt 0.0640
_refine_ls_wR_factor_ref 0.0721
_reflns_number_gt 2813
_reflns_number_total 3804
_reflns_threshold_expression >2sigma(I)
_cod_data_source_file C0CE00309C.TXT
_cod_data_source_block 3
_cod_depositor_comments
;
The following automatic conversions were performed:
'_symmetry_cell_setting' value 'Trigonal' changed to 'trigonal' according
to '/home/saulius/struct/CIF-dictionaries/cif_core.dic' dictionary named
'cif_core.dic' version 2.4.1 from 2010-06-29.

Automatic conversion script
Id: cif_fix_enum 1555 2011-01-17 13:19:09Z saulius 
;
_cod_database_code 7205263

loop_
_symmetry_equiv_pos_as_xyz
'x, y, z'
'-y, x-y, z'
'-x+y, -x, z'
'-x, -y, -z'
'y, -x+y, -z'
'x-y, x, -z'

loop_
_atom_site_label
_atom_site_type_symbol
_atom_site_fract_x
_atom_site_fract_y
_atom_site_fract_z
_atom_site_U_iso_or_equiv
_atom_site_adp_type
_atom_site_occupancy
_atom_site_symmetry_multiplicity
_atom_site_calc_flag
_atom_site_refinement_flags
_atom_site_disorder_assembly
_atom_site_disorder_group
Pb1 Pb 0.6667 0.3333 0.35201(6) 0.03040(16) Uani 1 3 d S . .
Pb2 Pb 0.6667 0.3333 0.85782(6) 0.03355(17) Uani 1 3 d S . .
Pb3 Pb 1.0000 0.0000 1.0000 0.0294(2) Uani 1 6 d S . .
Pb4 Pb 1.0000 0.0000 1.5000 0.0324(2) Uani 1 6 d S . .
I1 I 0.51606(4) 0.29067(4) 0.10822(7) 0.0490(2) Uani 1 1 d . . .
I2 I 0.62739(3) 0.44194(3) 0.60736(7) 0.03532(17) Uani 1 1 d . . .
I3 I 1.15267(3) 0.09818(3) 1.24836(7) 0.03521(17) Uani 1 1 d . . .
N1 N 1.3478(4) 0.3095(5) 1.8316(9) 0.0395(19) Uani 1 1 d . . .
N2 N 1.3251(6) 0.0677(6) 1.4633(12) 0.089(3) Uani 1 1 d . . .
C1 C 1.4085(5) 0.3224(6) 1.7283(11) 0.049(3) Uani 1 1 d . . .
H1 H 1.4548 0.3736 1.7233 0.059 Uiso 1 1 calc R . .
C2 C 1.4032(5) 0.2615(6) 1.6302(11) 0.047(3) Uani 1 1 d . . .
H2 H 1.4459 0.2708 1.5571 0.056 Uiso 1 1 calc R . .
C3 C 1.3361(5) 0.1865(5) 1.6370(10) 0.037(2) Uani 1 1 d . . .
C4 C 1.2737(6) 0.1735(5) 1.7456(11) 0.048(3) Uani 1 1 d . . .
H4 H 1.2272 0.1227 1.7542 0.057 Uiso 1 1 calc R . .
C5 C 1.2824(6) 0.2381(6) 1.8411(11) 0.047(3) Uani 1 1 d . . .
H5 H 1.2406 0.2309 1.9147 0.056 Uiso 1 1 calc R . .
C6 C 1.3294(6) 0.1200(7) 1.5378(12) 0.054(3) Uani 1 1 d . . .
C7 C 1.3502(8) 0.3779(6) 1.9376(14) 0.081(4) Uani 1 1 d . . .
H7 H 1.2954 0.3689 1.9172 0.098 Uiso 1 1 calc R . .
C8 C 1.3986(8) 0.4557(7) 1.8602(14) 0.106(5) Uani 1 1 d . . .
H8A H 1.3875 0.4521 1.7384 0.159 Uiso 1 1 calc R . .
H8B H 1.4550 0.4735 1.8781 0.159 Uiso 1 1 calc R . .
H8C H 1.3858 0.4939 1.9120 0.159 Uiso 1 1 calc R . .
C9 C 1.3469(9) 0.3623(8) 2.1172(13) 0.114(5) Uani 1 1 d . . .
H9A H 1.4004 0.3778 2.1584 0.171 Uiso 1 1 calc R . .
H9B H 1.3113 0.3055 2.1381 0.171 Uiso 1 1 calc R . .
H9C H 1.3270 0.3931 2.1769 0.171 Uiso 1 1 calc R . .

loop_
_atom_site_aniso_label
_atom_site_aniso_U_11
_atom_site_aniso_U_22
_atom_site_aniso_U_33
_atom_site_aniso_U_23
_atom_site_aniso_U_13
_atom_site_aniso_U_12
Pb1 0.0336(2) 0.0336(2) 0.0240(2) 0.000 0.000 0.01681(12)
Pb2 0.0377(2) 0.0377(2) 0.0253(3) 0.000 0.000 0.01883(12)
Pb3 0.0306(3) 0.0306(3) 0.0270(4) 0.000 0.000 0.01528(15)
Pb4 0.0353(3) 0.0353(3) 0.0267(4) 0.000 0.000 0.01766(16)
I1 0.0386(4) 0.0710(5) 0.0409(3) 0.0031(3) -0.0019(3) 0.0299(4)
I2 0.0355(4) 0.0313(4) 0.0421(3) 0.0010(3) 0.0041(3) 0.0189(3)
I3 0.0275(3) 0.0346(4) 0.0424(3) 0.0009(3) -0.0024(3) 0.0146(3)
N1 0.033(5) 0.038(5) 0.048(4) -0.012(4) 0.000(4) 0.018(4)
N2 0.087(8) 0.104(9) 0.100(7) -0.058(7) -0.040(6) 0.065(7)
C1 0.026(6) 0.035(6) 0.068(6) 0.011(5) 0.013(5) 0.003(5)
C2 0.026(6) 0.061(7) 0.052(5) -0.008(5) 0.000(5) 0.021(5)
C3 0.034(6) 0.041(6) 0.040(5) -0.011(5) -0.013(4) 0.022(5)
C4 0.043(6) 0.027(6) 0.066(6) -0.005(5) 0.010(5) 0.012(5)
C5 0.040(6) 0.044(7) 0.057(6) 0.003(5) 0.012(5) 0.021(6)
C6 0.035(6) 0.066(8) 0.061(6) -0.016(6) -0.003(5) 0.025(6)
C7 0.103(11) 0.029(7) 0.088(8) -0.015(7) 0.006(8) 0.015(7)
C8 0.154(14) 0.046(8) 0.127(11) -0.030(8) -0.016(10) 0.057(9)
C9 0.175(16) 0.102(12) 0.080(9) -0.045(8) -0.003(10) 0.082(11)

loop_
_atom_type_symbol
_atom_type_description
_atom_type_scat_dispersion_real
_atom_type_scat_dispersion_imag
_atom_type_scat_source
C C 0.0033 0.0016 'International Tables Vol C Tables 4.2.6.8 and 6.1.1.4'
H H 0.0000 0.0000 'International Tables Vol C Tables 4.2.6.8 and 6.1.1.4'
N N 0.0061 0.0033 'International Tables Vol C Tables 4.2.6.8 and 6.1.1.4'
I I -0.4742 1.8119 'International Tables Vol C Tables 4.2.6.8 and 6.1.1.4'
Pb Pb -3.3944 10.1111 'International Tables Vol C Tables 4.2.6.8 and 6.1.1.4'

loop_
_geom_angle_atom_site_label_1
_geom_angle_atom_site_label_2
_geom_angle_atom_site_label_3
_geom_angle
_geom_angle_site_symmetry_1
_geom_angle_site_symmetry_3
_geom_angle_publ_flag
I1 Pb1 I1 88.37(2) 2_655 3_665 ?
I1 Pb1 I1 88.37(2) 2_655 . ?
I1 Pb1 I1 88.37(2) 3_665 . ?
I1 Pb1 I2 92.210(18) 2_655 3_665 ?
I1 Pb1 I2 93.417(18) 3_665 3_665 ?
I1 Pb1 I2 178.139(18) . 3_665 ?
I1 Pb1 I2 93.417(18) 2_655 2_655 ?
I1 Pb1 I2 178.139(18) 3_665 2_655 ?
I1 Pb1 I2 92.210(18) . 2_655 ?
I2 Pb1 I2 85.99(2) 3_665 2_655 ?
I1 Pb1 I2 178.139(18) 2_655 . ?
I1 Pb1 I2 92.210(18) 3_665 . ?
I1 Pb1 I2 93.417(18) . . ?
I2 Pb1 I2 85.99(2) 3_665 . ?
I2 Pb1 I2 85.99(2) 2_655 . ?
I2 Pb2 I2 86.77(2) 2_655 3_665 ?
I2 Pb2 I2 86.77(2) 2_655 . ?
I2 Pb2 I2 86.77(2) 3_665 . ?
I2 Pb2 I1 93.565(18) 2_655 2_656 ?
I2 Pb2 I1 92.361(18) 3_665 2_656 ?
I2 Pb2 I1 179.051(17) . 2_656 ?
I2 Pb2 I1 179.051(16) 2_655 3_666 ?
I2 Pb2 I1 93.565(18) 3_665 3_666 ?
I2 Pb2 I1 92.361(18) . 3_666 ?
I1 Pb2 I1 87.31(2) 2_656 3_666 ?
I2 Pb2 I1 92.360(18) 2_655 1_556 ?
I2 Pb2 I1 179.051(16) 3_665 1_556 ?
I2 Pb2 I1 93.565(18) . 1_556 ?
I1 Pb2 I1 87.31(2) 2_656 1_556 ?
I1 Pb2 I1 87.31(2) 3_666 1_556 ?
I3 Pb3 I3 180.000(18) . 4_757 ?
I3 Pb3 I3 87.506(17) . 3_765 ?
I3 Pb3 I3 92.494(17) 4_757 3_765 ?
I3 Pb3 I3 87.506(17) . 2_645 ?
I3 Pb3 I3 92.494(17) 4_757 2_645 ?
I3 Pb3 I3 87.505(17) 3_765 2_645 ?
I3 Pb3 I3 92.494(17) . 6_547 ?
I3 Pb3 I3 87.505(17) 4_757 6_547 ?
I3 Pb3 I3 180.000(15) 3_765 6_547 ?
I3 Pb3 I3 92.494(17) 2_645 6_547 ?
I3 Pb3 I3 92.494(17) . 5_667 ?
I3 Pb3 I3 87.506(17) 4_757 5_667 ?
I3 Pb3 I3 92.495(17) 3_765 5_667 ?
I3 Pb3 I3 180.0 2_645 5_667 ?
I3 Pb3 I3 87.506(17) 6_547 5_667 ?
I3 Pb4 I3 180.0 3_765 6_548 ?
I3 Pb4 I3 93.018(17) 3_765 5_668 ?
I3 Pb4 I3 86.982(17) 6_548 5_668 ?
I3 Pb4 I3 93.018(17) 3_765 4_758 ?
I3 Pb4 I3 86.982(17) 6_548 4_758 ?
I3 Pb4 I3 86.982(17) 5_668 4_758 ?
I3 Pb4 I3 86.982(17) 3_765 2_645 ?
I3 Pb4 I3 93.018(17) 6_548 2_645 ?
I3 Pb4 I3 180.0 5_668 2_645 ?
I3 Pb4 I3 93.018(17) 4_758 2_645 ?
I3 Pb4 I3 86.982(17) 3_765 . ?
I3 Pb4 I3 93.018(17) 6_548 . ?
I3 Pb4 I3 93.018(17) 5_668 . ?
I3 Pb4 I3 180.000(18) 4_758 . ?
I3 Pb4 I3 86.982(17) 2_645 . ?
Pb1 I1 Pb2 73.56(2) . 1_554 ?
Pb2 I2 Pb1 75.57(2) . . ?
Pb3 I3 Pb4 74.382(18) . . ?
C5 N1 C1 121.0(8) . . ?
C5 N1 C7 117.7(8) . . ?
C1 N1 C7 121.2(8) . . ?
N1 C1 C2 119.9(9) . . ?
N1 C1 H1 120.0 . . ?
C2 C1 H1 120.0 . . ?
C1 C2 C3 120.5(9) . . ?
C1 C2 H2 119.7 . . ?
C3 C2 H2 119.7 . . ?
C2 C3 C4 119.2(8) . . ?
C2 C3 C6 121.9(9) . . ?
C4 C3 C6 118.9(9) . . ?
C5 C4 C3 117.6(9) . . ?
C5 C4 H4 121.2 . . ?
C3 C4 H4 121.2 . . ?
N1 C5 C4 121.8(8) . . ?
N1 C5 H5 119.1 . . ?
C4 C5 H5 119.1 . . ?
N2 C6 C3 178.4(12) . . ?
C9 C7 C8 124.5(10) . . ?
C9 C7 N1 111.8(10) . . ?
C8 C7 N1 112.9(9) . . ?
C9 C7 H7 101.0 . . ?
C8 C7 H7 101.0 . . ?
N1 C7 H7 101.0 . . ?
C7 C8 H8A 109.5 . . ?
C7 C8 H8B 109.5 . . ?
H8A C8 H8B 109.5 . . ?
C7 C8 H8C 109.5 . . ?
H8A C8 H8C 109.5 . . ?
H8B C8 H8C 109.5 . . ?
C7 C9 H9A 109.5 . . ?
C7 C9 H9B 109.5 . . ?
H9A C9 H9B 109.5 . . ?
C7 C9 H9C 109.5 . . ?
H9A C9 H9C 109.5 . . ?
H9B C9 H9C 109.5 . . ?

loop_
_geom_bond_atom_site_label_1
_geom_bond_atom_site_label_2
_geom_bond_distance
_geom_bond_site_symmetry_2
_geom_bond_publ_flag
Pb1 I1 3.2089(7) 2_655 ?
Pb1 I1 3.2089(7) 3_665 ?
Pb1 I1 3.2089(7) . ?
Pb1 I2 3.2365(7) 3_665 ?
Pb1 I2 3.2365(7) 2_655 ?
Pb1 I2 3.2365(7) . ?
Pb2 I2 3.2131(7) 2_655 ?
Pb2 I2 3.2131(7) 3_665 ?
Pb2 I2 3.2131(7) . ?
Pb2 I1 3.2398(8) 2_656 ?
Pb2 I1 3.2398(8) 3_666 ?
Pb2 I1 3.2398(8) 1_556 ?
Pb3 I3 3.2235(7) . ?
Pb3 I3 3.2235(7) 4_757 ?
Pb3 I3 3.2235(7) 3_765 ?
Pb3 I3 3.2235(6) 2_645 ?
Pb3 I3 3.2235(7) 6_547 ?
Pb3 I3 3.2235(7) 5_667 ?
Pb4 I3 3.2390(7) 3_765 ?
Pb4 I3 3.2390(7) 6_548 ?
Pb4 I3 3.2390(7) 5_668 ?
Pb4 I3 3.2390(7) 4_758 ?
Pb4 I3 3.2390(7) 2_645 ?
Pb4 I3 3.2390(7) . ?
I1 Pb2 3.2398(8) 1_554 ?
N1 C5 1.320(10) . ?
N1 C1 1.335(10) . ?
N1 C7 1.534(12) . ?
N2 C6 1.127(11) . ?
C1 C2 1.360(11) . ?
C1 H1 0.9400 . ?
C2 C3 1.372(11) . ?
C2 H2 0.9400 . ?
C3 C4 1.385(11) . ?
C3 C6 1.445(13) . ?
C4 C5 1.384(11) . ?
C4 H4 0.9400 . ?
C5 H5 0.9400 . ?
C7 C9 1.429(12) . ?
C7 C8 1.441(13) . ?
C7 H7 0.9900 . ?
C8 H8A 0.9700 . ?
C8 H8B 0.9700 . ?
C8 H8C 0.9700 . ?
C9 H9A 0.9700 . ?
C9 H9B 0.9700 . ?
C9 H9C 0.9700 . ?
